data_1506462
loop_
_publ_author_name
'Liu, Jin'
'Wendt, Natalie L.'
'Boarman, Kelly J.'

_publ_section_title
;
 Trifluoromethyl groups in crystal design of 1,4-diphenyl-1,3-butadienes
 for topochemical [2 + 2] photodimerization.
;
_journal_issue 6
_journal_name_full 'Organic letters'
_journal_page_first 1007
_journal_page_last 1010
_journal_paper_doi 10.1021/ol0475111
_journal_volume 7
_journal_year 2005
_chemical_formula_moiety 'C40 H20 F24'
_chemical_formula_sum 'C40 H20 F24'
_chemical_formula_weight 956.56
_chemical_name_common 04236c
_chemical_name_systematic
; 

 ? 

;
_space_group_IT_number 2
_symmetry_cell_setting triclinic
_symmetry_space_group_name_Hall '-P 1'
_symmetry_space_group_name_H-M 'P -1'
_atom_sites_solution_hydrogens geom
_atom_sites_solution_primary direct
_atom_sites_solution_secondary difmap
_audit_creation_method SHELXL-97
_cell_angle_alpha 101.643(2)
_cell_angle_beta 99.396(2)
_cell_angle_gamma 98.559(2)
_cell_formula_units_Z 2
_cell_length_a 8.1348(10)
_cell_length_b 13.1474(17)
_cell_length_c 20.118(3)
_cell_measurement_reflns_used 2411
_cell_measurement_temperature 100(2)
_cell_measurement_theta_max 27.37
_cell_measurement_theta_min 2.59
_cell_volume 2042.0(5)
_computing_cell_refinement 'Bruker SMART'
_computing_data_collection 'Bruker SMART'
_computing_data_reduction 'Bruker SAINT'
_computing_molecular_graphics 'Bruker SHELXTL'
_computing_publication_material 'Bruker SHELXTL'
_computing_structure_refinement 'Bruker SHELXTL'
_computing_structure_solution 'Bruker SHELXTL'
_diffrn_ambient_temperature 100(2)
_diffrn_measured_fraction_theta_full 0.988
_diffrn_measured_fraction_theta_max 0.988
_diffrn_measurement_device_type 'CCD area detector'
_diffrn_measurement_method 'phi and omega scans'
_diffrn_radiation_monochromator graphite
_diffrn_radiation_source 'sealed tube'
_diffrn_radiation_type MoK\a
_diffrn_radiation_wavelength 0.71073
_diffrn_reflns_av_R_equivalents 0.0313
_diffrn_reflns_av_sigmaI/netI 0.0320
_diffrn_reflns_limit_h_max 10
_diffrn_reflns_limit_h_min -10
_diffrn_reflns_limit_k_max 16
_diffrn_reflns_limit_k_min -17
_diffrn_reflns_limit_l_max 26
_diffrn_reflns_limit_l_min 0
_diffrn_reflns_number 24389
_diffrn_reflns_theta_full 27.50
_diffrn_reflns_theta_max 27.50
_diffrn_reflns_theta_min 1.61
_exptl_absorpt_coefficient_mu 0.167
_exptl_absorpt_correction_T_max 0.9770
_exptl_absorpt_correction_T_min 0.9515
_exptl_absorpt_correction_type multi-scan
_exptl_absorpt_process_details 'SADABS (Sheldrick, 2003)'
_exptl_crystal_colour Colorless
_exptl_crystal_density_diffrn 1.556
_exptl_crystal_density_method 'not measured'
_exptl_crystal_description Block
_exptl_crystal_F_000 952
_exptl_crystal_size_max 0.30
_exptl_crystal_size_mid 0.25
_exptl_crystal_size_min 0.14
_refine_diff_density_max 0.512
_refine_diff_density_min -0.383
_refine_diff_density_rms 0.053
_refine_ls_extinction_method none
_refine_ls_goodness_of_fit_ref 1.051
_refine_ls_hydrogen_treatment mixed
_refine_ls_matrix_type full
_refine_ls_number_parameters 643
_refine_ls_number_reflns 9276
_refine_ls_number_restraints 131
_refine_ls_restrained_S_all 1.072
_refine_ls_R_factor_all 0.0660
_refine_ls_R_factor_gt 0.0489
_refine_ls_shift/su_max 0.001
_refine_ls_shift/su_mean 0.000
_refine_ls_structure_factor_coef Fsqd
_refine_ls_weighting_details 'calc w=1/[\s^2^(Fo^2^)+(0.0780P)^2^+0.7435P] where P=(Fo^2^+2Fc^2^)/3'
_refine_ls_weighting_scheme calc
_refine_ls_wR_factor_gt 0.1357
_refine_ls_wR_factor_ref 0.1464
_reflns_number_gt 6894
_reflns_number_total 9276
_reflns_threshold_expression >2sigma(I)
_cod_data_source_file ol0475111si20050128_024437.cif
_cod_data_source_block 04236c
_cod_depositor_comments
;
The following automatic conversions were performed:

'_symmetry_cell_setting' value 'Triclinic' changed to 'triclinic'
according to /home/saulius/struct/CIF-dictionaries/cif_core.dic
dictionary named 'cif_core.dic' version 2.4.1 from
2010-06-29.

'_exptl_absorpt_correction_type' value 'Multi-scan'
changed to 'multi-scan' according to
/home/saulius/struct/CIF-dictionaries/cif_core.dic dictionary named
'cif_core.dic' version 2.4.1 from 2010-06-29.

Automatic conversion script
Id: cif_fix_values 1715 2011-07-08 13:25:40Z adriana 
;
_cod_original_cell_volume 2042.0(4)
_cod_original_sg_symbol_H-M P-1
_cod_database_code 1506462

loop_
_symmetry_equiv_pos_as_xyz
'x, y, z'
'-x, -y, -z'

loop_
_atom_site_label
_atom_site_type_symbol
_atom_site_fract_x
_atom_site_fract_y
_atom_site_fract_z
_atom_site_U_iso_or_equiv
_atom_site_adp_type
_atom_site_occupancy
_atom_site_symmetry_multiplicity
_atom_site_calc_flag
_atom_site_refinement_flags
_atom_site_disorder_assembly
_atom_site_disorder_group
C1 C 0.4076(2) 0.49076(14) 0.21511(9) 0.0288(4) Uani 1 1 d . . .
H1A H 0.3437 0.5392 0.2410 0.035 Uiso 1 1 calc R . .
C2 C 0.5995(2) 0.53856(15) 0.23640(9) 0.0289(4) Uani 1 1 d . B .
H2A H 0.6579 0.5071 0.1994 0.035 Uiso 1 1 calc R . .
C3 C 0.6139(2) 0.47445(15) 0.29515(9) 0.0310(4) Uani 1 1 d D . .
H3A H 0.7090 0.4344 0.2930 0.037 Uiso 1 1 calc R A 1
C4 C 0.4420(2) 0.40238(15) 0.25542(9) 0.0302(4) Uani 1 1 d . B .
H4A H 0.3595 0.3899 0.2860 0.036 Uiso 1 1 calc R . .
C5 C 0.3183(2) 0.45562(14) 0.14020(9) 0.0270(4) Uani 1 1 d . . .
C6 C 0.1404(2) 0.42320(14) 0.12023(9) 0.0279(4) Uani 1 1 d . . .
C7 C 0.0617(2) 0.38516(15) 0.05124(10) 0.0294(4) Uani 1 1 d . . .
H7A H -0.0582 0.3637 0.0389 0.035 Uiso 1 1 calc R . .
C8 C 0.1580(2) 0.37855(14) 0.00030(9) 0.0279(4) Uani 1 1 d . . .
C9 C 0.3322(2) 0.41124(14) 0.01824(10) 0.0301(4) Uani 1 1 d . . .
H9A H 0.3983 0.4076 -0.0167 0.036 Uiso 1 1 calc R . .
C10 C 0.4099(2) 0.44922(15) 0.08718(10) 0.0313(4) Uani 1 1 d . . .
H10A H 0.5296 0.4717 0.0988 0.038 Uiso 1 1 calc R . .
C11 C 0.0297(2) 0.42878(17) 0.17378(10) 0.0356(4) Uani 1 1 d . . .
F1 F -0.13612(14) 0.39726(11) 0.14491(6) 0.0447(3) Uani 1 1 d . . .
F2 F 0.04653(15) 0.52761(11) 0.21221(6) 0.0441(3) Uani 1 1 d . . .
F3 F 0.06451(16) 0.36835(12) 0.21848(7) 0.0515(4) Uani 1 1 d . . .
C12 C 0.0744(2) 0.33247(16) -0.07420(10) 0.0327(4) Uani 1 1 d . . .
F4 F -0.08753(15) 0.34278(11) -0.08774(7) 0.0480(3) Uani 1 1 d . . .
F5 F 0.07540(19) 0.22972(10) -0.09307(7) 0.0511(3) Uani 1 1 d . . .
F6 F 0.15249(18) 0.37827(13) -0.11688(6) 0.0564(4) Uani 1 1 d . . .
C13 C 0.6575(2) 0.65540(15) 0.25515(10) 0.0316(4) Uani 1 1 d . . .
H13A H 0.7724 0.6818 0.2779 0.038 Uiso 1 1 calc R B .
C14 C 0.5621(2) 0.72585(15) 0.24277(10) 0.0322(4) Uani 1 1 d . B .
H14A H 0.4473 0.7009 0.2196 0.039 Uiso 1 1 calc R . .
C15 C 0.6259(2) 0.84082(15) 0.26330(10) 0.0312(4) Uani 1 1 d . . .
C16 C 0.5229(2) 0.91395(16) 0.28320(11) 0.0362(4) Uani 1 1 d . B .
C17 C 0.5896(3) 1.02089(17) 0.30581(11) 0.0394(5) Uani 1 1 d . . .
H17A H 0.5183 1.0690 0.3194 0.047 Uiso 1 1 calc R B .
C18 C 0.7591(3) 1.05811(16) 0.30874(10) 0.0350(4) Uani 1 1 d . B .
C19 C 0.8629(3) 0.98832(17) 0.28846(12) 0.0390(5) Uani 1 1 d . . .
H19A H 0.9794 1.0138 0.2902 0.047 Uiso 1 1 calc R B .
C20 C 0.7964(3) 0.88154(17) 0.26562(12) 0.0392(5) Uani 1 1 d . B .
H20A H 0.8684 0.8344 0.2511 0.047 Uiso 1 1 calc R . .
C21 C 0.3384(3) 0.8763(2) 0.28121(18) 0.0612(8) Uani 1 1 d . . .
F7 F 0.3123(2) 0.80389(13) 0.31821(11) 0.0777(5) Uani 1 1 d . B .
F8 F 0.2627(2) 0.95516(14) 0.30645(14) 0.0976(8) Uani 1 1 d . B .
F9 F 0.2516(2) 0.83183(14) 0.21687(12) 0.0869(6) Uani 1 1 d . B .
C22 C 0.8315(3) 1.17385(18) 0.33380(12) 0.0425(5) Uani 1 1 d . . .
F10 F 0.8902(3) 1.20185(13) 0.40055(8) 0.0780(6) Uani 1 1 d . B .
F11 F 0.7192(2) 1.23360(12) 0.32036(11) 0.0852(6) Uani 1 1 d . B .
F12 F 0.9543(3) 1.20432(12) 0.30307(12) 0.0933(7) Uani 1 1 d . B .
C23 C 0.6182(15) 0.5312(5) 0.3690(2) 0.0326(7) Uani 0.50 1 d PD B 1
C24 C 0.7691(12) 0.5629(6) 0.4191(4) 0.0336(9) Uani 0.50 1 d PD B 1
C25 C 0.7697(8) 0.6181(5) 0.4862(3) 0.0392(14) Uani 0.50 1 d PD B 1
H25A H 0.8721 0.6390 0.5199 0.047 Uiso 0.50 1 calc PR B 1
C26 C 0.6198(6) 0.6420(3) 0.50299(19) 0.0408(11) Uani 0.50 1 d PD B 1
C27 C 0.4694(8) 0.6118(4) 0.4547(3) 0.0427(16) Uani 0.50 1 d PD B 1
H27A H 0.3669 0.6285 0.4669 0.051 Uiso 0.50 1 calc PR B 1
C28 C 0.4698(12) 0.5570(5) 0.3883(3) 0.0391(11) Uani 0.50 1 d PD B 1
H28A H 0.3664 0.5364 0.3551 0.047 Uiso 0.50 1 calc PR B 1
C29 C 0.9353(15) 0.5384(9) 0.4027(7) 0.0401(7) Uani 0.50 1 d PD B 1
F13 F 0.973(3) 0.573(2) 0.3477(13) 0.0444(6) Uani 0.50 1 d PD B 1
F14 F 1.0660(15) 0.583(2) 0.4556(12) 0.0559(18) Uani 0.50 1 d PD B 1
F15 F 0.936(2) 0.4345(10) 0.3886(17) 0.0503(14) Uani 0.50 1 d PD B 1
C30 C 0.6205(5) 0.7029(3) 0.5752(2) 0.0497(15) Uani 0.50 1 d PDU B 1
F16 F 0.7373(4) 0.6810(3) 0.62119(14) 0.0561(9) Uani 0.50 1 d PD B 1
F17 F 0.4715(3) 0.6820(3) 0.59289(16) 0.0587(9) Uani 0.50 1 d PD B 1
F18 F 0.6534(8) 0.8066(3) 0.5801(3) 0.089(2) Uani 0.50 1 d PDU B 1
C23' C 0.6107(15) 0.5434(5) 0.3651(2) 0.0326(7) Uani 0.50 1 d PD B 2
C24' C 0.7591(12) 0.5821(6) 0.4165(4) 0.0336(9) Uani 0.50 1 d PD B 2
C25' C 0.7588(8) 0.6497(5) 0.4798(3) 0.0392(14) Uani 0.50 1 d PD B 2
H25B H 0.8608 0.6741 0.5136 0.047 Uiso 0.50 1 calc PR B 2
C26' C 0.6103(7) 0.6809(3) 0.49319(19) 0.0408(11) Uani 0.50 1 d PD B 2
C27' C 0.4625(8) 0.6441(4) 0.4436(3) 0.0427(16) Uani 0.50 1 d PD B 2
H27B H 0.3597 0.6649 0.4525 0.051 Uiso 0.50 1 calc PR B 2
C28' C 0.4637(12) 0.5772(5) 0.3811(3) 0.0391(11) Uani 0.50 1 d PD B 2
H28B H 0.3608 0.5533 0.3478 0.047 Uiso 0.50 1 calc PR B 2
C29' C 0.9255(15) 0.5512(9) 0.4052(7) 0.0401(7) Uani 0.50 1 d PD B 2
F13' F 0.972(3) 0.577(3) 0.3491(13) 0.0444(6) Uani 0.50 1 d PD B 2
F14' F 1.0530(15) 0.598(2) 0.4590(12) 0.0559(18) Uani 0.50 1 d PD B 2
F15' F 0.920(2) 0.4469(10) 0.3966(17) 0.0503(14) Uani 0.50 1 d PD B 2
C30' C 0.6100(5) 0.7547(4) 0.5608(2) 0.076(3) Uani 0.50 1 d PDU B 2
F16' F 0.4806(5) 0.8057(4) 0.5582(2) 0.126(2) Uani 0.50 1 d PD B 2
F17' F 0.7427(6) 0.8341(4) 0.5792(3) 0.0861(17) Uani 0.50 1 d PD B 2
F18' F 0.6142(11) 0.7096(4) 0.6131(2) 0.156(4) Uani 0.50 1 d PDU B 2
C31 C 0.4646(2) 0.30311(15) 0.20942(9) 0.0305(4) Uani 1 1 d . . .
H31A H 0.5605 0.3059 0.1880 0.037 Uiso 1 1 calc R B .
C32 C 0.3587(2) 0.21134(15) 0.19674(9) 0.0297(4) Uani 1 1 d . B .
H32A H 0.2626 0.2089 0.2180 0.036 Uiso 1 1 calc R . .
C33 C 0.3801(2) 0.11282(15) 0.15177(9) 0.0291(4) Uani 1 1 d . . .
C34 C 0.2419(2) 0.03686(15) 0.11037(10) 0.0290(4) Uani 1 1 d . B .
C35 C 0.2652(2) -0.05637(15) 0.06965(10) 0.0310(4) Uani 1 1 d . . .
H35A H 0.1702 -0.1066 0.0419 0.037 Uiso 1 1 calc R B .
C36 C 0.4283(2) -0.07572(15) 0.06980(10) 0.0325(4) Uani 1 1 d . B .
C37 C 0.5670(2) -0.00185(16) 0.10938(11) 0.0347(4) Uani 1 1 d . . .
H37A H 0.6785 -0.0151 0.1090 0.042 Uiso 1 1 calc R B .
C38 C 0.5428(2) 0.09093(16) 0.14931(10) 0.0332(4) Uani 1 1 d . B .
H38A H 0.6389 0.1414 0.1759 0.040 Uiso 1 1 calc R . .
C39 C 0.0641(2) 0.05751(16) 0.10806(10) 0.0343(4) Uani 1 1 d . . .
F19 F -0.05175(13) -0.01948(10) 0.06281(7) 0.0413(3) Uani 1 1 d . B .
F20 F 0.04480(15) 0.14798(10) 0.08978(7) 0.0432(3) Uani 1 1 d . B .
F21 F 0.01708(15) 0.06407(11) 0.16971(7) 0.0475(3) Uani 1 1 d . B .
C40 C 0.4544(3) -0.17893(16) 0.02982(12) 0.0388(5) Uani 1 1 d . . .
F22 F 0.59817(15) -0.16979(10) 0.00555(7) 0.0441(3) Uani 1 1 d . B .
F23 F 0.32999(17) -0.22253(11) -0.02518(8) 0.0607(4) Uani 1 1 d . B .
F24 F 0.4623(2) -0.25049(11) 0.06839(9) 0.0674(5) Uani 1 1 d . B .

loop_
_atom_site_aniso_label
_atom_site_aniso_U_11
_atom_site_aniso_U_22
_atom_site_aniso_U_33
_atom_site_aniso_U_23
_atom_site_aniso_U_13
_atom_site_aniso_U_12
C1 0.0249(8) 0.0320(9) 0.0265(9) -0.0030(7) 0.0078(7) 0.0060(7)
C2 0.0241(8) 0.0323(9) 0.0262(9) -0.0035(7) 0.0053(7) 0.0062(7)
C3 0.0263(9) 0.0357(10) 0.0266(9) -0.0023(7) 0.0046(7) 0.0054(7)
C4 0.0280(9) 0.0359(10) 0.0233(8) -0.0001(7) 0.0058(7) 0.0039(7)
C5 0.0251(8) 0.0261(8) 0.0278(9) -0.0002(7) 0.0065(7) 0.0063(7)
C6 0.0253(8) 0.0299(9) 0.0289(9) 0.0033(7) 0.0072(7) 0.0094(7)
C7 0.0231(8) 0.0322(9) 0.0316(9) 0.0042(7) 0.0038(7) 0.0074(7)
C8 0.0301(9) 0.0239(8) 0.0282(9) 0.0015(7) 0.0055(7) 0.0065(7)
C9 0.0295(9) 0.0307(9) 0.0290(9) 0.0012(7) 0.0108(7) 0.0048(7)
C10 0.0241(8) 0.0355(10) 0.0302(9) -0.0003(7) 0.0069(7) 0.0023(7)
C11 0.0240(9) 0.0515(12) 0.0320(10) 0.0047(9) 0.0082(7) 0.0134(8)
F1 0.0229(5) 0.0678(8) 0.0408(7) 0.0028(6) 0.0102(5) 0.0097(5)
F2 0.0350(6) 0.0634(8) 0.0310(6) -0.0054(5) 0.0091(5) 0.0197(6)
F3 0.0396(7) 0.0801(10) 0.0515(8) 0.0333(7) 0.0231(6) 0.0236(7)
C12 0.0312(9) 0.0365(10) 0.0280(9) 0.0037(8) 0.0046(7) 0.0053(8)
F4 0.0336(6) 0.0640(8) 0.0381(7) -0.0006(6) -0.0037(5) 0.0116(6)
F5 0.0651(9) 0.0398(7) 0.0375(7) -0.0079(5) -0.0049(6) 0.0156(6)
F6 0.0523(8) 0.0802(10) 0.0294(6) 0.0175(6) 0.0026(6) -0.0103(7)
C13 0.0248(9) 0.0363(10) 0.0302(9) -0.0008(8) 0.0065(7) 0.0049(7)
C14 0.0272(9) 0.0367(10) 0.0287(9) -0.0012(7) 0.0050(7) 0.0064(7)
C15 0.0289(9) 0.0356(10) 0.0275(9) 0.0019(7) 0.0045(7) 0.0095(8)
C16 0.0288(9) 0.0390(11) 0.0376(10) 0.0015(8) 0.0029(8) 0.0108(8)
C17 0.0351(10) 0.0391(11) 0.0419(11) 0.0004(9) 0.0043(9) 0.0163(9)
C18 0.0371(10) 0.0350(10) 0.0299(9) 0.0033(8) 0.0012(8) 0.0095(8)
C19 0.0297(10) 0.0399(11) 0.0473(12) 0.0079(9) 0.0084(9) 0.0086(8)
C20 0.0318(10) 0.0384(11) 0.0497(12) 0.0067(9) 0.0144(9) 0.0118(8)
C21 0.0322(12) 0.0445(13) 0.101(2) 0.0004(14) 0.0104(13) 0.0151(10)
F7 0.0510(9) 0.0608(10) 0.1274(16) 0.0107(10) 0.0494(10) 0.0102(7)
F8 0.0391(8) 0.0584(10) 0.190(2) -0.0047(12) 0.0364(11) 0.0222(7)
F9 0.0385(8) 0.0674(11) 0.1277(16) -0.0014(10) -0.0297(9) 0.0092(7)
C22 0.0421(11) 0.0400(11) 0.0409(11) 0.0032(9) 0.0025(9) 0.0086(9)
F10 0.1077(14) 0.0550(9) 0.0443(8) 0.0037(7) -0.0223(8) -0.0180(9)
F11 0.0787(12) 0.0367(8) 0.1134(15) -0.0098(8) -0.0322(10) 0.0206(8)
F12 0.1254(17) 0.0406(9) 0.1198(16) 0.0053(9) 0.0759(14) -0.0042(9)
C23 0.0295(12) 0.0376(15) 0.0268(10) 0.0017(9) 0.0057(9) 0.0020(12)
C24 0.0317(13) 0.042(2) 0.0248(10) 0.0043(13) 0.0043(9) 0.0056(15)
C25 0.0368(14) 0.050(4) 0.0252(14) 0.0050(19) 0.0007(11) 0.0019(18)
C26 0.0419(14) 0.048(3) 0.0270(15) -0.0024(16) 0.0100(12) 0.002(2)
C27 0.0355(13) 0.053(4) 0.0345(19) -0.005(2) 0.0142(13) 0.0037(19)
C28 0.0294(11) 0.048(3) 0.0315(13) -0.0050(14) 0.0056(11) 0.0031(17)
C29 0.0313(14) 0.056(2) 0.0283(12) 0.0035(15) 0.0003(9) 0.0075(13)
F13 0.0336(6) 0.0646(19) 0.0339(9) 0.0066(12) 0.0101(5) 0.0090(8)
F14 0.0316(15) 0.090(6) 0.0339(17) -0.002(2) -0.0037(14) 0.0079(16)
F15 0.045(3) 0.059(2) 0.048(6) 0.011(3) 0.0036(19) 0.0217(13)
C30 0.062(3) 0.046(3) 0.038(3) 0.003(2) 0.020(3) -0.003(2)
F16 0.0505(16) 0.088(2) 0.0211(13) -0.0041(13) 0.0124(12) 0.0019(15)
F17 0.0404(15) 0.087(2) 0.0364(16) -0.0147(14) 0.0170(12) 0.0023(15)
F18 0.146(7) 0.055(3) 0.050(3) -0.015(2) 0.036(4) -0.015(3)
C23' 0.0295(12) 0.0376(15) 0.0268(10) 0.0017(9) 0.0057(9) 0.0020(12)
C24' 0.0317(13) 0.042(2) 0.0248(10) 0.0043(13) 0.0043(9) 0.0056(15)
C25' 0.0368(14) 0.050(4) 0.0252(14) 0.0050(19) 0.0007(11) 0.0019(18)
C26' 0.0419(14) 0.048(3) 0.0270(15) -0.0024(16) 0.0100(12) 0.002(2)
C27' 0.0355(13) 0.053(4) 0.0345(19) -0.005(2) 0.0142(13) 0.0037(19)
C28' 0.0294(11) 0.048(3) 0.0315(13) -0.0050(14) 0.0056(11) 0.0031(17)
C29' 0.0313(14) 0.056(2) 0.0283(12) 0.0035(15) 0.0003(9) 0.0075(13)
F13' 0.0336(6) 0.0646(19) 0.0339(9) 0.0066(12) 0.0101(5) 0.0090(8)
F14' 0.0316(15) 0.090(6) 0.0339(17) -0.002(2) -0.0037(14) 0.0079(16)
F15' 0.045(3) 0.059(2) 0.048(6) 0.011(3) 0.0036(19) 0.0217(13)
C30' 0.041(3) 0.112(8) 0.044(4) -0.039(5) 0.008(2) -0.005(4)
F16' 0.089(3) 0.169(5) 0.078(3) -0.071(3) 0.012(2) 0.037(3)
F17' 0.079(3) 0.084(4) 0.067(3) -0.038(3) 0.004(2) 0.013(2)
F18' 0.305(12) 0.124(5) 0.042(3) -0.004(3) 0.080(5) 0.034(6)
C31 0.0274(9) 0.0364(10) 0.0250(9) 0.0020(7) 0.0037(7) 0.0063(7)
C32 0.0279(9) 0.0347(10) 0.0250(9) 0.0031(7) 0.0047(7) 0.0071(7)
C33 0.0254(9) 0.0338(9) 0.0270(9) 0.0045(7) 0.0054(7) 0.0055(7)
C34 0.0222(8) 0.0335(9) 0.0306(9) 0.0058(7) 0.0060(7) 0.0046(7)
C35 0.0233(8) 0.0339(10) 0.0329(9) 0.0014(8) 0.0070(7) 0.0029(7)
C36 0.0268(9) 0.0346(10) 0.0349(10) 0.0037(8) 0.0085(7) 0.0060(7)
C37 0.0200(8) 0.0421(11) 0.0409(11) 0.0051(9) 0.0073(7) 0.0077(8)
C38 0.0229(8) 0.0374(10) 0.0343(10) 0.0021(8) 0.0021(7) 0.0028(7)
C39 0.0231(9) 0.0368(10) 0.0376(10) -0.0019(8) 0.0063(7) 0.0031(7)
F19 0.0205(5) 0.0432(7) 0.0506(7) -0.0063(5) 0.0039(5) 0.0033(5)
F20 0.0303(6) 0.0387(6) 0.0561(8) 0.0019(5) 0.0013(5) 0.0128(5)
F21 0.0308(6) 0.0617(8) 0.0465(7) -0.0014(6) 0.0184(5) 0.0047(6)
C40 0.0313(10) 0.0359(10) 0.0478(12) 0.0017(9) 0.0134(9) 0.0069(8)
F22 0.0319(6) 0.0459(7) 0.0524(7) -0.0028(6) 0.0181(5) 0.0091(5)
F23 0.0361(7) 0.0525(8) 0.0733(10) -0.0262(7) 0.0071(6) 0.0048(6)
F24 0.0987(13) 0.0436(8) 0.0814(11) 0.0204(8) 0.0535(10) 0.0332(8)

loop_
_atom_type_symbol
_atom_type_description
_atom_type_scat_dispersion_real
_atom_type_scat_dispersion_imag
_atom_type_scat_source
C C 0.0033 0.0016 'International Tables Vol C Tables 4.2.6.8 and 6.1.1.4'
H H 0.0000 0.0000 'International Tables Vol C Tables 4.2.6.8 and 6.1.1.4'
F F 0.0171 0.0103 'International Tables Vol C Tables 4.2.6.8 and 6.1.1.4'

loop_
_geom_angle_atom_site_label_1
_geom_angle_atom_site_label_2
_geom_angle_atom_site_label_3
_geom_angle
C5 C1 C2 121.79(15)
C5 C1 C4 117.75(15)
C2 C1 C4 88.39(13)
C5 C1 H1A 109.1
C2 C1 H1A 109.1
C4 C1 H1A 109.1
C13 C2 C1 120.02(15)
C13 C2 C3 119.52(15)
C1 C2 C3 89.03(14)
C13 C2 H2A 108.9
C1 C2 H2A 108.9
C3 C2 H2A 108.9
C23 C3 C23' 7.7(6)
C23 C3 C4 116.0(4)
C23' C3 C4 115.8(4)
C23 C3 C2 119.0(3)
C23' C3 C2 111.4(3)
C4 C3 C2 87.82(13)
C23 C3 H3A 110.7
C23' C3 H3A 116.8
C4 C3 H3A 110.7
C2 C3 H3A 110.7
C31 C4 C3 112.69(15)
C31 C4 C1 112.91(15)
C3 C4 C1 88.86(14)
C31 C4 H4A 113.4
C3 C4 H4A 113.4
C1 C4 H4A 113.4
C10 C5 C6 116.77(16)
C10 C5 C1 120.86(16)
C6 C5 C1 122.31(15)
C7 C6 C5 121.38(16)
C7 C6 C11 117.84(16)
C5 C6 C11 120.78(16)
C8 C7 C6 119.89(17)
C8 C7 H7A 120.1
C6 C7 H7A 120.1
C9 C8 C7 120.00(17)
C9 C8 C12 119.85(16)
C7 C8 C12 120.11(16)
C8 C9 C10 119.79(17)
C8 C9 H9A 120.1
C10 C9 H9A 120.1
C9 C10 C5 122.15(17)
C9 C10 H10A 118.9
C5 C10 H10A 118.9
F3 C11 F1 106.47(17)
F3 C11 F2 106.26(16)
F1 C11 F2 106.14(15)
F3 C11 C6 112.91(15)
F1 C11 C6 112.22(16)
F2 C11 C6 112.34(17)
F5 C12 F6 106.48(16)
F5 C12 F4 106.41(16)
F6 C12 F4 106.87(16)
F5 C12 C8 112.10(16)
F6 C12 C8 111.87(16)
F4 C12 C8 112.70(16)
C14 C13 C2 125.48(17)
C14 C13 H13A 117.3
C2 C13 H13A 117.3
C13 C14 C15 123.11(18)
C13 C14 H14A 118.4
C15 C14 H14A 118.4
C20 C15 C16 117.10(18)
C20 C15 C14 120.25(17)
C16 C15 C14 122.63(18)
C17 C16 C15 120.96(19)
C17 C16 C21 118.90(18)
C15 C16 C21 120.14(19)
C18 C17 C16 120.41(18)
C18 C17 H17A 119.8
C16 C17 H17A 119.8
C17 C18 C19 119.93(19)
C17 C18 C22 120.36(18)
C19 C18 C22 119.71(19)
C20 C19 C18 119.79(19)
C20 C19 H19A 120.1
C18 C19 H19A 120.1
C19 C20 C15 121.79(19)
C19 C20 H20A 119.1
C15 C20 H20A 119.1
F7 C21 F9 106.1(2)
F7 C21 F8 106.2(3)
F9 C21 F8 106.7(2)
F7 C21 C16 112.9(2)
F9 C21 C16 112.3(3)
F8 C21 C16 112.2(2)
F10 C22 F12 107.8(2)
F10 C22 F11 106.4(2)
F12 C22 F11 104.1(2)
F10 C22 C18 112.85(19)
F12 C22 C18 112.47(19)
F11 C22 C18 112.69(19)
C28 C23 C24 117.9(3)
C28 C23 C3 119.8(6)
C24 C23 C3 122.2(7)
C25 C24 C23 120.8(3)
C25 C24 C29 117.7(4)
C23 C24 C29 121.5(4)
C26 C25 C24 119.3(4)
C26 C25 H25A 120.4
C24 C25 H25A 120.4
C25 C26 C27 121.1(3)
C25 C26 C30 119.4(4)
C27 C26 C30 119.5(4)
C26 C27 C28 119.3(4)
C26 C27 H27A 120.4
C28 C27 H27A 120.4
C27 C28 C23 121.6(4)
C27 C28 H28A 119.2
C23 C28 H28A 119.2
F13 C29 F15 106.4(4)
F13 C29 F14 106.5(4)
F15 C29 F14 106.2(4)
F13 C29 C24 112.5(4)
F15 C29 C24 112.6(4)
F14 C29 C24 112.1(4)
F16 C30 F17 108.6(3)
F16 C30 F18 107.7(4)
F17 C30 F18 106.4(4)
F16 C30 C26 111.0(3)
F17 C30 C26 111.9(3)
F18 C30 C26 111.1(3)
C28' C23' C24' 115.9(3)
C28' C23' C3 122.5(6)
C24' C23' C3 121.5(6)
C25' C24' C23' 121.9(3)
C25' C24' C29' 117.4(4)
C23' C24' C29' 120.7(4)
C26' C25' C24' 120.0(4)
C26' C25' H25B 120.0
C24' C25' H25B 120.0
C25' C26' C27' 119.3(3)
C25' C26' C30' 120.2(4)
C27' C26' C30' 120.5(4)
C28' C27' C26' 120.3(4)
C28' C27' H27B 119.9
C26' C27' H27B 119.9
C27' C28' C23' 122.6(4)
C27' C28' H28B 118.7
C23' C28' H28B 118.7
F13' C29' F15' 106.5(4)
F13' C29' F14' 106.6(4)
F15' C29' F14' 106.2(4)
F13' C29' C24' 112.4(4)
F15' C29' C24' 112.5(4)
F14' C29' C24' 112.1(4)
F18' C30' F16' 108.5(4)
F18' C30' F17' 105.5(4)
F16' C30' F17' 102.0(4)
F18' C30' C26' 114.0(3)
F16' C30' C26' 113.5(3)
F17' C30' C26' 112.4(3)
C32 C31 C4 123.81(17)
C32 C31 H31A 118.1
C4 C31 H31A 118.1
C31 C32 C33 124.30(17)
C31 C32 H32A 117.8
C33 C32 H32A 117.8
C38 C33 C34 117.08(17)
C38 C33 C32 120.30(16)
C34 C33 C32 122.62(16)
C35 C34 C33 121.56(16)
C35 C34 C39 118.55(16)
C33 C34 C39 119.87(16)
C34 C35 C36 119.43(17)
C34 C35 H35A 120.3
C36 C35 H35A 120.3
C37 C36 C35 120.32(18)
C37 C36 C40 119.71(17)
C35 C36 C40 119.91(17)
C38 C37 C36 119.88(17)
C38 C37 H37A 120.1
C36 C37 H37A 120.1
C37 C38 C33 121.72(17)
C37 C38 H38A 119.1
C33 C38 H38A 119.1
F20 C39 F19 106.65(16)
F20 C39 F21 106.33(16)
F19 C39 F21 105.99(15)
F20 C39 C34 112.56(16)
F19 C39 C34 112.33(15)
F21 C39 C34 112.50(16)
F23 C40 F24 106.30(18)
F23 C40 F22 106.05(17)
F24 C40 F22 106.54(17)
F23 C40 C36 112.87(17)
F24 C40 C36 112.05(18)
F22 C40 C36 112.54(17)

loop_
_geom_bond_atom_site_label_1
_geom_bond_atom_site_label_2
_geom_bond_distance
C1 C5 1.508(2)
C1 C2 1.548(2)
C1 C4 1.578(3)
C1 H1A 1.0000
C2 C13 1.489(3)
C2 C3 1.583(3)
C2 H2A 1.0000
C3 C23 1.514(3)
C3 C23' 1.519(3)
C3 C4 1.558(2)
C3 H3A 1.0000
C4 C31 1.495(3)
C4 H4A 1.0000
C5 C10 1.394(3)
C5 C6 1.412(2)
C6 C7 1.386(3)
C6 C11 1.511(3)
C7 C8 1.385(3)
C7 H7A 0.9500
C8 C9 1.382(3)
C8 C12 1.501(3)
C9 C10 1.383(3)
C9 H9A 0.9500
C10 H10A 0.9500
C11 F3 1.339(2)
C11 F1 1.345(2)
C11 F2 1.346(2)
C12 F5 1.329(2)
C12 F6 1.333(2)
C12 F4 1.334(2)
C13 C14 1.329(3)
C13 H13A 0.9500
C14 C15 1.473(3)
C14 H14A 0.9500
C15 C20 1.400(3)
C15 C16 1.408(3)
C16 C17 1.383(3)
C16 C21 1.500(3)
C17 C18 1.380(3)
C17 H17A 0.9500
C18 C19 1.383(3)
C18 C22 1.498(3)
C19 C20 1.381(3)
C19 H19A 0.9500
C20 H20A 0.9500
C21 F7 1.336(4)
C21 F9 1.337(4)
C21 F8 1.338(3)
C22 F10 1.306(3)
C22 F12 1.313(3)
C22 F11 1.321(3)
C23 C28 1.395(4)
C23 C24 1.404(4)
C24 C25 1.397(4)
C24 C29 1.507(4)
C25 C26 1.380(4)
C25 H25A 0.9500
C26 C27 1.383(4)
C26 C30 1.510(5)
C27 C28 1.384(4)
C27 H27A 0.9500
C28 H28A 0.9500
C29 F13 1.340(3)
C29 F15 1.340(3)
C29 F14 1.342(3)
C30 F16 1.320(4)
C30 F17 1.323(3)
C30 F18 1.330(4)
C23' C28' 1.399(4)
C23' C24' 1.409(4)
C24' C25' 1.398(4)
C24' C29' 1.509(4)
C25' C26' 1.382(4)
C25' H25B 0.9500
C26' C27' 1.384(4)
C26' C30' 1.503(5)
C27' C28' 1.384(4)
C27' H27B 0.9500
C28' H28B 0.9500
C29' F13' 1.340(3)
C29' F15' 1.340(3)
C29' F14' 1.342(3)
C30' F18' 1.307(4)
C30' F16' 1.329(4)
C30' F17' 1.330(4)
C31 C32 1.326(3)
C31 H31A 0.9500
C32 C33 1.474(3)
C32 H32A 0.9500
C33 C38 1.402(3)
C33 C34 1.407(3)
C34 C35 1.387(3)
C34 C39 1.506(2)
C35 C36 1.388(3)
C35 H35A 0.9500
C36 C37 1.385(3)
C36 C40 1.495(3)
C37 C38 1.378(3)
C37 H37A 0.9500
C38 H38A 0.9500
C39 F20 1.337(2)
C39 F19 1.344(2)
C39 F21 1.347(2)
C40 F23 1.335(3)
C40 F24 1.337(3)
C40 F22 1.337(2)

loop_
_geom_torsion_atom_site_label_1
_geom_torsion_atom_site_label_2
_geom_torsion_atom_site_label_3
_geom_torsion_atom_site_label_4
_geom_torsion
C5 C1 C2 C13 95.8(2)
C4 C1 C2 C13 -142.13(17)
C5 C1 C2 C3 -140.17(17)
C4 C1 C2 C3 -18.12(12)
C13 C2 C3 C23 24.1(5)
C1 C2 C3 C23 -100.4(5)
C13 C2 C3 C23' 25.9(5)
C1 C2 C3 C23' -98.5(5)
C13 C2 C3 C4 142.80(16)
C1 C2 C3 C4 18.37(13)
C23 C3 C4 C31 -142.2(4)
C23' C3 C4 C31 -150.8(4)
C2 C3 C4 C31 96.43(16)
C23 C3 C4 C1 103.4(4)
C23' C3 C4 C1 94.8(4)
C2 C3 C4 C1 -18.00(12)
C5 C1 C4 C31 29.7(2)
C2 C1 C4 C31 -95.81(16)
C5 C1 C4 C3 143.93(15)
C2 C1 C4 C3 18.43(13)
C2 C1 C5 C10 10.3(3)
C4 C1 C5 C10 -96.5(2)
C2 C1 C5 C6 -172.62(17)
C4 C1 C5 C6 80.6(2)
C10 C5 C6 C7 1.1(3)
C1 C5 C6 C7 -176.06(17)
C10 C5 C6 C11 -179.03(18)
C1 C5 C6 C11 3.8(3)
C5 C6 C7 C8 -0.1(3)
C11 C6 C7 C8 -179.96(17)
C6 C7 C8 C9 -0.9(3)
C6 C7 C8 C12 177.01(17)
C7 C8 C9 C10 0.8(3)
C12 C8 C9 C10 -177.08(18)
C8 C9 C10 C5 0.2(3)
C6 C5 C10 C9 -1.2(3)
C1 C5 C10 C9 176.02(18)
C7 C6 C11 F3 118.59(19)
C5 C6 C11 F3 -61.3(2)
C7 C6 C11 F1 -1.8(3)
C5 C6 C11 F1 178.37(17)
C7 C6 C11 F2 -121.26(18)
C5 C6 C11 F2 58.9(2)
C9 C8 C12 F5 84.5(2)
C7 C8 C12 F5 -93.4(2)
C9 C8 C12 F6 -35.0(2)
C7 C8 C12 F6 147.08(18)
C9 C8 C12 F4 -155.46(17)
C7 C8 C12 F4 26.6(2)
C1 C2 C13 C14 -14.1(3)
C3 C2 C13 C14 -121.8(2)
C2 C13 C14 C15 179.22(18)
C13 C14 C15 C20 31.1(3)
C13 C14 C15 C16 -147.0(2)
C20 C15 C16 C17 -1.8(3)
C14 C15 C16 C17 176.39(19)
C20 C15 C16 C21 179.3(2)
C14 C15 C16 C21 -2.6(3)
C15 C16 C17 C18 0.5(3)
C21 C16 C17 C18 179.5(2)
C16 C17 C18 C19 0.5(3)
C16 C17 C18 C22 -179.5(2)
C17 C18 C19 C20 -0.3(3)
C22 C18 C19 C20 179.7(2)
C18 C19 C20 C15 -1.0(3)
C16 C15 C20 C19 2.0(3)
C14 C15 C20 C19 -176.2(2)
C17 C16 C21 F7 -123.5(2)
C15 C16 C21 F7 55.6(3)
C17 C16 C21 F9 116.7(2)
C15 C16 C21 F9 -64.3(3)
C17 C16 C21 F8 -3.5(4)
C15 C16 C21 F8 175.5(2)
C17 C18 C22 F10 90.4(3)
C19 C18 C22 F10 -89.6(3)
C17 C18 C22 F12 -147.5(2)
C19 C18 C22 F12 32.5(3)
C17 C18 C22 F11 -30.2(3)
C19 C18 C22 F11 149.8(2)
C23' C3 C23 C28 62(6)
C4 C3 C23 C28 -28.3(4)
C2 C3 C23 C28 74.5(5)
C23' C3 C23 C24 -116(6)
C4 C3 C23 C24 154.1(3)
C2 C3 C23 C24 -103.1(4)
C28 C23 C24 C25 0.3(3)
C3 C23 C24 C25 178.0(5)
C28 C23 C24 C29 179.99(12)
C3 C23 C24 C29 -2.3(5)
C23 C24 C25 C26 -0.3(4)
C29 C24 C25 C26 180.0(2)
C24 C25 C26 C27 0.3(4)
C24 C25 C26 C30 -179.2(2)
C25 C26 C27 C28 -0.2(4)
C30 C26 C27 C28 179.3(2)
C26 C27 C28 C23 0.2(3)
C24 C23 C28 C27 -0.21(18)
C3 C23 C28 C27 -178.0(5)
C25 C24 C29 F13 -125.5(15)
C23 C24 C29 F13 54.8(15)
C25 C24 C29 F15 114.2(15)
C23 C24 C29 F15 -65.5(15)
C25 C24 C29 F14 -5.5(15)
C23 C24 C29 F14 174.8(15)
C25 C26 C30 F16 -31.8(4)
C27 C26 C30 F16 148.8(4)
C25 C26 C30 F17 -153.1(4)
C27 C26 C30 F17 27.4(4)
C25 C26 C30 F18 88.1(5)
C27 C26 C30 F18 -91.4(5)
C23 C3 C23' C28' -121(6)
C4 C3 C23' C28' -26.8(5)
C2 C3 C23' C28' 71.5(4)
C23 C3 C23' C24' 63(6)
C4 C3 C23' C24' 156.8(3)
C2 C3 C23' C24' -104.9(4)
C28' C23' C24' C25' 0.3(3)
C3 C23' C24' C25' 176.9(5)
C28' C23' C24' C29' 179.97(12)
C3 C23' C24' C29' -3.4(5)
C23' C24' C25' C26' -0.4(4)
C29' C24' C25' C26' 179.9(2)
C24' C25' C26' C27' 0.5(4)
C24' C25' C26' C30' -179.1(2)
C25' C26' C27' C28' -0.4(4)
C30' C26' C27' C28' 179.2(2)
C26' C27' C28' C23' 0.3(3)
C24' C23' C28' C27' -0.28(17)
C3 C23' C28' C27' -176.8(5)
C25' C24' C29' F13' -122.2(15)
C23' C24' C29' F13' 58.1(15)
C25' C24' C29' F15' 117.5(15)
C23' C24' C29' F15' -62.1(15)
C25' C24' C29' F14' -2.2(15)
C23' C24' C29' F14' 178.2(15)
C25' C26' C30' F18' -76.6(5)
C27' C26' C30' F18' 103.8(5)
C25' C26' C30' F16' 158.5(4)
C27' C26' C30' F16' -21.1(5)
C25' C26' C30' F17' 43.4(5)
C27' C26' C30' F17' -136.2(4)
C3 C4 C31 C32 146.61(19)
C1 C4 C31 C32 -114.6(2)
C4 C31 C32 C33 -179.67(17)
C31 C32 C33 C38 34.9(3)
C31 C32 C33 C34 -145.6(2)
C38 C33 C34 C35 0.9(3)
C32 C33 C34 C35 -178.52(18)
C38 C33 C34 C39 -177.26(18)
C32 C33 C34 C39 3.3(3)
C33 C34 C35 C36 0.3(3)
C39 C34 C35 C36 178.48(18)
C34 C35 C36 C37 -1.0(3)
C34 C35 C36 C40 175.96(19)
C35 C36 C37 C38 0.6(3)
C40 C36 C37 C38 -176.42(19)
C36 C37 C38 C33 0.7(3)
C34 C33 C38 C37 -1.4(3)
C32 C33 C38 C37 178.06(19)
C35 C34 C39 F20 -122.69(19)
C33 C34 C39 F20 55.6(2)
C35 C34 C39 F19 -2.3(3)
C33 C34 C39 F19 175.97(17)
C35 C34 C39 F21 117.21(19)
C33 C34 C39 F21 -64.5(2)
C37 C36 C40 F23 -154.56(19)
C35 C36 C40 F23 28.4(3)
C37 C36 C40 F24 85.5(2)
C35 C36 C40 F24 -91.5(2)
C37 C36 C40 F22 -34.6(3)
C35 C36 C40 F22 148.42(19)
